data_8100820
loop_
_publ_author_name
'H\"onle, Wolfgang'
'Buresch, Jutta'
'Peters, Karl'
'Chang, Jen-Hui'
'von Schnering, Hans Georg'

_publ_section_title
;
Crystal structure of the low-temperature modification of trisodium 
heptaarsenide, LT-Na~3~As~7~
;
_journal_issue 4
_journal_name_full 'Zeitschrift f\"ur Kristallographie - New Crystal Structures'
_journal_page_first 487
_journal_page_last 488
_journal_volume 217
_journal_year 2002
_chemical_formula_structural 'LT-Na3 As7'
_chemical_formula_sum 'As7 Na3'
_chemical_formula_weight 593.41
_space_group_IT_number 14
_symmetry_cell_setting monoclinic
_symmetry_space_group_name_Hall '-P 2ybc'
_symmetry_space_group_name_H-M 'P 1 21/c 1'
_cell_angle_alpha 90.00
_cell_angle_beta 115.83(1)
_cell_angle_gamma 90.00
_cell_formula_units_Z 8
_cell_length_a 15.554(2)
_cell_length_b 10.898(7)
_cell_length_c 14.2800(10)
_cell_measurement_temperature 293(2)
_cell_volume 2178.7(14)
_diffrn_ambient_temperature 293(2)
_exptl_crystal_density_diffrn 3.618
_cod_depositor_comments
;
The following automatic conversions were performed:
'_symmetry_cell_setting' value 'Monoclinic' changed to 'monoclinic'
according to '/home/saulius/struct/CIF-dictionaries/cif_core.dic'
dictionary named 'cif_core.dic' version 2.4.1 from 2010-06-29.

Automatic conversion script
Id: cif_fix_enum 1527 2010-12-29 10:47:43Z saulius 
;
_cod_original_sg_symbol_H-M 'P 21/c'
_cod_database_code 8100820

loop_
_symmetry_equiv_pos_as_xyz
'x, y, z'
'-x, y+1/2, -z+1/2'
'-x, -y, -z'
'x, -y-1/2, z-1/2'

loop_
_atom_site_label
_atom_site_type_symbol
_atom_site_fract_x
_atom_site_fract_y
_atom_site_fract_z
_atom_site_U_iso_or_equiv
_atom_site_adp_type
_atom_site_occupancy
_atom_site_symmetry_multiplicity
_atom_site_Wyckoff_symbol
_atom_site_calc_flag
_atom_site_refinement_flags
_atom_site_disorder_assembly
_atom_site_disorder_group
As(301) As 0.57210(12) 0.35174(15) -0.13366(12) 0.0320(4) Uani 1 4 e d . . .
As(311) As 0.68837(13) 0.06462(16) -0.01675(13) 0.0358(4) Uani 1 4 e d . . .
As(321) As 0.75600(12) 0.23614(17) 0.11177(12) 0.0353(4) Uani 1 4 e d . . .
As(331) As 0.59832(13) 0.14401(16) 0.07749(12) 0.0333(4) Uani 1 4 e d . . .
As(211) As 0.62151(13) 0.16200(16) -0.18033(12) 0.0345(4) Uani 1 4 e d . . .
As(221) As 0.71744(13) 0.41760(16) 0.01100(13) 0.0364(4) Uani 1 4 e d . . .
As(231) As 0.48399(12) 0.27896(16) -0.04084(13) 0.0350(4) Uani 1 4 e d . . .
As(302) As 0.94239(13) -0.34379(15) -0.20674(12) 0.0336(4) Uani 1 4 e d . . .
As(312) As 0.80800(14) -0.06920(17) -0.20528(13) 0.0412(5) Uani 1 4 e d . . .
As(322) As 0.74272(13) -0.2514(2) -0.15057(14) 0.0427(5) Uani 1 4 e d . . .
As(332) As 0.89305(13) -0.15108(17) -0.02590(12) 0.0344(4) Uani 1 4 e d . . .
As(212) As 0.88739(14) -0.15450(17) -0.29787(12) 0.0375(4) Uani 1 4 e d . . .
As(222) As 0.79452(13) -0.42339(17) -0.21432(13) 0.0393(5) Uani 1 4 e d . . .
As(232) As 1.01821(12) -0.27080(16) -0.02933(12) 0.0332(4) Uani 1 4 e d . . .
Na1 Na 0.6013(5) 0.0361(6) -0.3715(5) 0.0422(17) Uani 1 4 e d . . .
Na2 Na 0.8975(5) -0.0403(6) -0.4787(5) 0.0368(16) Uani 1 4 e d . . .
Na3 Na 0.5622(5) -0.0620(7) 0.1991(5) 0.0485(19) Uani 1 4 e d . . .
Na4 Na 1.0698(6) -0.0560(7) -0.1330(5) 0.052(2) Uani 1 4 e d . . .
Na5 Na 0.7926(5) 0.2963(7) -0.1529(5) 0.0496(19) Uani 1 4 e d . . .
Na6 Na 0.7129(5) -0.2084(8) 0.0648(5) 0.055(2) Uani 1 4 e d . . .

loop_
_atom_site_aniso_label
_atom_site_aniso_U_11
_atom_site_aniso_U_22
_atom_site_aniso_U_33
_atom_site_aniso_U_23
_atom_site_aniso_U_13
_atom_site_aniso_U_12
As(301) 0.0364(10) 0.0267(9) 0.0320(8) 0.0067(7) 0.0139(7) 0.0031(7)
As(311) 0.0417(10) 0.0318(9) 0.0375(9) 0.0064(7) 0.0205(8) 0.0117(8)
As(321) 0.0283(9) 0.0488(11) 0.0259(7) 0.0018(8) 0.0092(7) 0.0014(8)
As(331) 0.0401(10) 0.0332(9) 0.0351(9) 0.0068(7) 0.0242(8) 0.0001(8)
As(211) 0.0474(11) 0.0334(10) 0.0268(8) -0.0055(7) 0.0201(8) -0.0024(8)
As(221) 0.0389(10) 0.0362(10) 0.0412(9) -0.0074(8) 0.0240(8) -0.0145(8)
As(231) 0.0251(9) 0.0314(9) 0.0515(10) 0.0041(8) 0.0194(8) 0.0033(7)
As(302) 0.0411(10) 0.0280(9) 0.0360(8) 0.0005(7) 0.0208(8) 0.0106(8)
As(312) 0.0556(12) 0.0330(10) 0.0346(9) 0.0064(8) 0.0193(9) 0.0205(9)
As(322) 0.0278(9) 0.0613(13) 0.0421(9) 0.0055(9) 0.0181(8) 0.0020(9)
As(332) 0.0436(11) 0.0348(9) 0.0252(8) -0.0055(7) 0.0154(8) 0.0025(8)
As(212) 0.0559(12) 0.0326(10) 0.0296(8) 0.0060(7) 0.0237(8) 0.0003(9)
As(222) 0.0413(11) 0.0348(10) 0.0330(9) -0.0015(8) 0.0079(8) -0.0135(8)
As(232) 0.0290(9) 0.0324(9) 0.0317(8) 0.0031(7) 0.0072(7) 0.0011(7)
Na1 0.057(5) 0.040(4) 0.037(3) -0.007(3) 0.027(3) -0.006(3)
Na2 0.045(4) 0.036(4) 0.037(3) 0.004(3) 0.025(3) 0.007(3)
Na3 0.044(4) 0.042(4) 0.055(4) -0.001(3) 0.017(4) -0.007(3)
Na4 0.072(5) 0.039(4) 0.053(4) -0.007(3) 0.035(4) -0.019(4)
Na5 0.037(4) 0.065(5) 0.037(3) -0.009(3) 0.007(3) -0.010(4)
Na6 0.040(4) 0.077(6) 0.043(4) 0.006(4) 0.013(3) -0.006(4)

loop_
_geom_bond_atom_site_label_1
_geom_bond_atom_site_label_2
_geom_bond_distance
_geom_bond_site_symmetry_2
_geom_bond_publ_flag
As(301) As(211) 2.399(3) . ?
As(301) As(221) 2.413(2) . ?
As(301) As(231) 2.418(3) . ?
As(301) Na3 3.265(8) 4_565 ?
As(301) Na1 3.390(7) 2_654 ?
As(311) As(211) 2.355(2) . ?
As(311) As(331) 2.483(3) . ?
As(311) As(321) 2.507(3) . ?
As(311) Na6 3.158(9) . ?
As(311) Na4 3.424(8) 3_755 ?
As(321) As(221) 2.364(3) . ?
As(321) As(331) 2.493(3) . ?
As(321) Na5 3.175(7) 4_566 ?
As(321) Na4 3.252(9) 3_755 ?
As(321) Na1 3.536(7) 4_566 ?
As(331) As(231) 2.358(2) . ?
As(331) Na3 3.037(8) . ?
As(331) Na1 3.558(7) 4_566 ?
As(211) Na5 2.910(8) . ?
As(211) Na1 2.947(6) . ?
As(211) Na3 2.959(8) 3_655 ?
As(221) Na1 2.995(7) 4_566 ?
As(221) Na2 3.049(7) 4_566 ?
As(221) Na5 3.312(8) . ?
As(231) Na6 3.029(8) 3_655 ?
As(231) Na1 3.065(7) 4_566 ?
As(231) Na1 3.120(7) 2_654 ?
As(231) Na3 3.130(7) 3_655 ?
As(302) As(212) 2.390(3) . ?
As(302) As(222) 2.416(3) . ?
As(302) As(232) 2.416(2) . ?
As(302) Na4 3.201(7) 2_744 ?
As(302) Na2 3.472(7) 2_744 ?
As(312) As(212) 2.358(3) . ?
As(312) As(332) 2.481(2) . ?
As(312) As(322) 2.505(3) . ?
As(312) Na1 3.261(7) . ?
As(322) As(222) 2.373(3) . ?
As(322) As(332) 2.491(3) . ?
As(322) Na6 3.337(8) . ?
As(322) Na3 3.373(7) 4 ?
As(322) Na2 3.439(7) 4_556 ?
As(332) As(232) 2.362(3) . ?
As(332) Na4 3.071(7) 3_755 ?
As(332) Na2 3.425(7) 4_556 ?
As(212) Na2 2.933(6) . ?
As(212) Na6 2.967(8) 4 ?
As(212) Na4 2.987(7) . ?
As(222) Na2 3.057(6) 4_556 ?
As(222) Na5 3.182(8) 1_545 ?
As(222) Na6 3.184(8) 4 ?
As(222) Na3 3.274(8) 4 ?
As(232) Na5 2.972(7) 3_755 ?
As(232) Na4 3.058(7) . ?
As(232) Na2 3.076(7) 4_556 ?
As(232) Na2 3.198(7) 2_744 ?
Na1 As(221) 2.995(7) 4_565 ?
Na1 As(231) 3.065(7) 4_565 ?
Na1 As(231) 3.120(7) 2_644 ?
Na1 As(301) 3.390(7) 2_644 ?
Na1 As(321) 3.536(7) 4_565 ?
Na1 As(331) 3.558(7) 4_565 ?
Na1 Na1 3.734(13) 3_654 ?
Na2 As(221) 3.049(7) 4_565 ?
Na2 As(222) 3.057(6) 4 ?
Na2 As(232) 3.076(7) 4 ?
Na2 As(232) 3.198(7) 2_754 ?
Na2 As(332) 3.425(7) 4 ?
Na2 As(322) 3.439(7) 4 ?
Na2 As(302) 3.472(7) 2_754 ?
Na2 Na5 3.519(9) 4_565 ?
Na2 Na2 3.604(14) 3_754 ?
Na2 Na6 4.205(11) 4 ?
Na3 As(211) 2.959(8) 3_655 ?
Na3 As(231) 3.130(7) 3_655 ?
Na3 As(301) 3.265(8) 4_566 ?
Na3 As(222) 3.274(8) 4_556 ?
Na3 As(322) 3.373(7) 4_556 ?
Na3 Na6 3.955(11) . ?
Na4 As(332) 3.071(7) 3_755 ?
Na4 As(302) 3.201(7) 2_754 ?
Na4 As(321) 3.252(9) 3_755 ?
Na4 As(311) 3.424(8) 3_755 ?
Na4 Na6 4.220(11) 3_755 ?
Na5 As(232) 2.972(7) 3_755 ?
Na5 As(321) 3.175(7) 4_565 ?
Na5 As(222) 3.182(8) 1_565 ?
Na5 Na2 3.519(9) 4_566 ?
Na6 As(212) 2.967(8) 4_556 ?
Na6 As(231) 3.029(8) 3_655 ?
Na6 As(222) 3.184(8) 4_556 ?
Na6 Na2 4.205(11) 4_556 ?
Na6 Na4 4.220(11) 3_755 ?
